data_2240784
loop_
_publ_author_name
'Zhang, Man'
'Shen, Yu-Xiang'
'Fang, Qi'
'Wang, Lei'
'Li, Da-Zhi'

_publ_section_title
;
 Crystal structure of 1-ethyl-5-iodoindolin-2-one
;
_journal_coeditor_code GK2630
_journal_issue 6
_journal_name_full 'Acta Crystallographica Section E'
_journal_page_first 712
_journal_page_last 715
_journal_paper_doi 10.1107/S2056989015009937
_journal_volume 71
_journal_year 2015
_chemical_formula_iupac 'C10 H10 I N O'
_chemical_formula_moiety 'C10 H10 I N O'
_chemical_formula_sum 'C10 H10 I N O'
_chemical_formula_weight 287.09
_chemical_melting_point_gt 403
_chemical_melting_point_lt 404
_chemical_name_systematic
;
1-Ethyl-5-iodoindolin-2-one
;
_space_group_IT_number 19
_symmetry_cell_setting orthorhombic
_symmetry_space_group_name_Hall 'P 2ac 2ab'
_symmetry_space_group_name_H-M 'P 21 21 21'
_atom_sites_solution_hydrogens mixed
_atom_sites_solution_primary direct
_atom_sites_solution_secondary difmap
_audit_creation_method SHELXL-97
_cell_angle_alpha 90.00
_cell_angle_beta 90.00
_cell_angle_gamma 90.00
_cell_formula_units_Z 4
_cell_length_a 4.46220(10)
_cell_length_b 8.2664(2)
_cell_length_c 27.4400(5)
_cell_measurement_reflns_used 9948
_cell_measurement_temperature 295(2)
_cell_measurement_theta_max 29.97
_cell_measurement_theta_min 2.46
_cell_volume 1012.16(4)
_computing_cell_refinement
;
SAINT (Bruker, 2005)
;
_computing_data_collection
;
APEX2 (Bruker, 2005)
;
_computing_data_reduction
;
SAINT (Bruker, 2005)
;
_computing_molecular_graphics
;
SHELXTL (Sheldrick, 2008)
;
_computing_publication_material
;
SHELXTL (Sheldrick, 2008)
;
_computing_structure_refinement
;
SHELXL97 (Sheldrick, 2008)
;
_computing_structure_solution
;
SHELXS97 (Sheldrick, 2008)
;
_diffrn_ambient_temperature 295(2)
_diffrn_detector_area_resol_mean 8.3
_diffrn_measured_fraction_theta_full 0.989
_diffrn_measured_fraction_theta_max 0.989
_diffrn_measurement_device_type 'Bruker APEXII CCD'
_diffrn_measurement_method '\w scans'
_diffrn_radiation_monochromator graphite
_diffrn_radiation_source 'fine-focus sealed tube'
_diffrn_radiation_type MoK\a
_diffrn_radiation_wavelength 0.71073
_diffrn_reflns_av_R_equivalents 0.0201
_diffrn_reflns_av_sigmaI/netI 0.0154
_diffrn_reflns_limit_h_max 6
_diffrn_reflns_limit_h_min -6
_diffrn_reflns_limit_k_max 9
_diffrn_reflns_limit_k_min -11
_diffrn_reflns_limit_l_max 33
_diffrn_reflns_limit_l_min -37
_diffrn_reflns_number 12175
_diffrn_reflns_theta_full 30.03
_diffrn_reflns_theta_max 30.03
_diffrn_reflns_theta_min 2.57
_exptl_absorpt_coefficient_mu 3.123
_exptl_absorpt_correction_T_max 0.6349
_exptl_absorpt_correction_T_min 0.3537
_exptl_absorpt_correction_type multi-scan
_exptl_absorpt_process_details
;
(SADABS; Bruker, 2005)
;
_exptl_crystal_colour orange
_exptl_crystal_density_diffrn 1.884
_exptl_crystal_density_method 'not measured'
_exptl_crystal_description parallelepiped
_exptl_crystal_F_000 552
_exptl_crystal_size_max 0.42
_exptl_crystal_size_mid 0.32
_exptl_crystal_size_min 0.16
_refine_diff_density_max 0.474
_refine_diff_density_min -0.692
_refine_ls_abs_structure_details
;
Flack (1983), 1183 Friedel pairs
;
_refine_ls_abs_structure_Flack 0.02(2)
_refine_ls_extinction_coef 0.0014(3)
_refine_ls_extinction_expression Fc^*^=kFc[1+0.001xFc^2^\l^3^/sin(2\q)]^-1/4^
_refine_ls_extinction_method
;
SHELXL97 (Sheldrick, 2008)
;
_refine_ls_goodness_of_fit_ref 1.211
_refine_ls_hydrogen_treatment mixed
_refine_ls_matrix_type full
_refine_ls_number_parameters 148
_refine_ls_number_reflns 2938
_refine_ls_number_restraints 0
_refine_ls_restrained_S_all 1.211
_refine_ls_R_factor_all 0.0215
_refine_ls_R_factor_gt 0.0208
_refine_ls_shift/su_max 0.002
_refine_ls_shift/su_mean 0.000
_refine_ls_structure_factor_coef Fsqd
_refine_ls_weighting_details 'calc w=1/[\s^2^(Fo^2^)+(0.0144P)^2^+0.4592P] where P=(Fo^2^+2Fc^2^)/3'
_refine_ls_weighting_scheme calc
_refine_ls_wR_factor_gt 0.0496
_refine_ls_wR_factor_ref 0.0499
_reflns_number_gt 2878
_reflns_number_total 2938
_reflns_threshold_expression I>2sigma(I)
_cod_data_source_file gk2630sup1.cif
_cod_data_source_block I
_cod_database_code 2240784

loop_
_symmetry_equiv_pos_as_xyz
'x, y, z'
'x+1/2, -y+1/2, -z'
'-x, y+1/2, -z+1/2'
'-x+1/2, -y, z+1/2'

loop_
_atom_site_type_symbol
_atom_site_label
_atom_site_fract_x
_atom_site_fract_y
_atom_site_fract_z
_atom_site_U_iso_or_equiv
_atom_site_adp_type
_atom_site_calc_flag
_atom_site_refinement_flags
_atom_site_occupancy
_atom_site_symmetry_multiplicity
I I1 0.57349(4) -0.10015(2) 0.963176(7) 0.05126(7) Uani d . 1 1
C C5 0.7961(6) 0.0703(3) 0.91955(9) 0.0404(5) Uani d . 1 1
O O1 1.3877(6) 0.3521(3) 0.74792(8) 0.0644(7) Uani d . 1 1
C C4 0.8354(6) 0.0383(3) 0.87003(10) 0.0410(5) Uani d . 1 1
C C3 0.9948(5) 0.1476(3) 0.84294(9) 0.0386(6) Uani d . 1 1
C C8 1.1096(6) 0.2881(3) 0.86420(9) 0.0394(5) Uani d . 1 1
N N1 1.2652(5) 0.3781(3) 0.82916(8) 0.0429(5) Uani d . 1 1
C C9 1.4198(8) 0.5309(4) 0.83826(12) 0.0505(6) Uani d . 1 1
C C10 1.2102(8) 0.6717(4) 0.84543(12) 0.0539(7) Uani d . 1 1
H H10A 1.0772 0.6795 0.8180 0.081 Uiso calc R 1 1
H H10B 1.3242 0.7698 0.8482 0.081 Uiso calc R 1 1
H H10C 1.0955 0.6557 0.8746 0.081 Uiso calc R 1 1
C C1 1.2634(7) 0.3027(3) 0.78470(10) 0.0472(6) Uani d . 1 1
C C2 1.0825(9) 0.1476(3) 0.78985(10) 0.0488(6) Uani d . 1 1
C C7 1.0700(8) 0.3218(3) 0.91288(10) 0.0456(5) Uani d . 1 1
C C6 0.9096(8) 0.2096(4) 0.94064(9) 0.0472(6) Uani d . 1 1
H H2A 1.216(8) 0.054(4) 0.7827(11) 0.053(9) Uiso d . 1 1
H H2B 0.899(12) 0.165(5) 0.7685(17) 0.103(16) Uiso d . 1 1
H H4 0.754(8) -0.062(4) 0.8534(12) 0.058(9) Uiso d . 1 1
H H6 0.884(8) 0.234(4) 0.9737(11) 0.051(9) Uiso d . 1 1
H H7 1.143(7) 0.419(4) 0.9266(11) 0.053(9) Uiso d . 1 1
H H9A 1.548(9) 0.555(4) 0.8089(13) 0.067(11) Uiso d . 1 1
H H9B 1.528(10) 0.520(5) 0.8662(14) 0.075(12) Uiso d . 1 1

loop_
_atom_site_aniso_label
_atom_site_aniso_U_11
_atom_site_aniso_U_22
_atom_site_aniso_U_33
_atom_site_aniso_U_12
_atom_site_aniso_U_13
_atom_site_aniso_U_23
I1 0.05236(10) 0.05416(11) 0.04726(10) -0.00328(9) 0.00305(9) 0.01516(8)
C5 0.0395(12) 0.0407(14) 0.0410(12) 0.0021(10) 0.0017(10) 0.0086(10)
O1 0.0785(16) 0.0576(13) 0.0570(13) -0.0032(13) 0.0277(13) 0.0062(10)
C4 0.0445(13) 0.0333(12) 0.0451(13) 0.0004(9) 0.0016(10) 0.0007(10)
C3 0.0434(14) 0.0350(12) 0.0374(12) 0.0044(8) 0.0043(9) -0.0006(9)
C8 0.0386(12) 0.0356(11) 0.0440(12) 0.0026(10) 0.0029(10) 0.0009(10)
N1 0.0479(11) 0.0335(11) 0.0473(11) -0.0035(10) 0.0100(10) -0.0003(9)
C9 0.0432(13) 0.0488(15) 0.0596(17) -0.0113(14) 0.0002(15) 0.0038(12)
C10 0.0615(18) 0.0403(15) 0.0598(17) -0.0119(14) -0.0008(15) -0.0031(13)
C1 0.0537(16) 0.0393(13) 0.0486(15) 0.0047(13) 0.0125(13) 0.0039(12)
C2 0.0664(17) 0.0389(13) 0.0412(13) -0.0003(15) 0.0159(15) -0.0040(10)
C7 0.0526(14) 0.0414(13) 0.0428(13) -0.0052(14) -0.0023(13) -0.0048(10)
C6 0.0530(14) 0.0538(15) 0.0349(12) -0.0018(15) 0.0015(13) 0.0009(11)

loop_
_atom_type_symbol
_atom_type_description
_atom_type_scat_dispersion_real
_atom_type_scat_dispersion_imag
_atom_type_scat_source
C C 0.0033 0.0016 'International Tables Vol C Tables 4.2.6.8 and 6.1.1.4'
H H 0.0000 0.0000 'International Tables Vol C Tables 4.2.6.8 and 6.1.1.4'
N N 0.0061 0.0033 'International Tables Vol C Tables 4.2.6.8 and 6.1.1.4'
O O 0.0106 0.0060 'International Tables Vol C Tables 4.2.6.8 and 6.1.1.4'
I I -0.4742 1.8119 'International Tables Vol C Tables 4.2.6.8 and 6.1.1.4'

loop_
_geom_angle_atom_site_label_1
_geom_angle_atom_site_label_2
_geom_angle_atom_site_label_3
_geom_angle
C6 C5 C4 121.3(2)
C6 C5 I1 119.53(19)
C4 C5 I1 119.2(2)
C3 C4 C5 118.0(3)
C3 C4 H4 118.8(19)
C5 C4 H4 123.3(19)
C4 C3 C8 120.8(2)
C4 C3 C2 131.2(3)
C8 C3 C2 108.0(2)
C7 C8 C3 121.8(3)
C7 C8 N1 128.5(3)
C3 C8 N1 109.7(2)
C1 N1 C8 111.5(2)
C1 N1 C9 123.3(2)
C8 N1 C9 125.2(2)
N1 C9 C10 113.4(3)
N1 C9 H9A 107(2)
C10 C9 H9A 108(2)
N1 C9 H9B 108(3)
C10 C9 H9B 107(3)
H9A C9 H9B 113(3)
C9 C10 H10A 109.5
C9 C10 H10B 109.5
H10A C10 H10B 109.5
C9 C10 H10C 109.5
H10A C10 H10C 109.5
H10B C10 H10C 109.5
O1 C1 N1 125.5(3)
O1 C1 C2 126.8(3)
N1 C1 C2 107.7(2)
C3 C2 C1 103.1(2)
C3 C2 H2A 110.2(18)
C1 C2 H2A 108(2)
C3 C2 H2B 110(3)
C1 C2 H2B 105(3)
H2A C2 H2B 118(3)
C8 C7 C6 117.4(3)
C8 C7 H7 121(2)
C6 C7 H7 121.6(19)
C5 C6 C7 120.8(2)
C5 C6 H6 122(2)
C7 C6 H6 117(2)

loop_
_geom_bond_atom_site_label_1
_geom_bond_atom_site_label_2
_geom_bond_distance
I1 C5 2.099(3)
C5 C6 1.384(4)
C5 C4 1.395(4)
O1 C1 1.222(3)
C4 C3 1.369(4)
C4 H4 1.02(3)
C3 C8 1.397(4)
C3 C2 1.508(4)
C8 C7 1.376(4)
C8 N1 1.400(3)
N1 C1 1.370(4)
N1 C9 1.461(4)
C9 C10 1.506(5)
C9 H9A 1.01(4)
C9 H9B 0.91(4)
C10 H10A 0.9600
C10 H10B 0.9600
C10 H10C 0.9600
C1 C2 1.521(4)
C2 H2A 0.99(3)
C2 H2B 1.02(5)
C7 C6 1.398(4)
C7 H7 0.95(3)
C6 H6 0.94(3)

loop_
_geom_hbond_atom_site_label_D
_geom_hbond_atom_site_label_H
_geom_hbond_atom_site_label_A
_geom_hbond_site_symmetry_A
_geom_hbond_distance_DH
_geom_hbond_distance_HA
_geom_hbond_distance_DA
_geom_hbond_angle_DHA
C2 H2A O1 3_846 0.99(3) 2.57(4) 3.554(4) 169(3)

loop_
_geom_torsion_atom_site_label_1
_geom_torsion_atom_site_label_2
_geom_torsion_atom_site_label_3
_geom_torsion_atom_site_label_4
_geom_torsion
C6 C5 C4 C3 1.2(4)
I1 C5 C4 C3 -176.70(19)
C5 C4 C3 C8 -1.1(4)
C5 C4 C3 C2 178.5(3)
C4 C3 C8 C7 0.5(4)
C2 C3 C8 C7 -179.1(3)
C4 C3 C8 N1 179.4(2)
C2 C3 C8 N1 -0.3(3)
C7 C8 N1 C1 178.0(3)
C3 C8 N1 C1 -0.7(3)
C7 C8 N1 C9 -0.2(5)
C3 C8 N1 C9 -178.9(3)
C1 N1 C9 C10 108.7(3)
C8 N1 C9 C10 -73.2(4)
C8 N1 C1 O1 -178.2(3)
C9 N1 C1 O1 0.1(5)
C8 N1 C1 C2 1.3(3)
C9 N1 C1 C2 179.6(3)
C4 C3 C2 C1 -178.6(3)
C8 C3 C2 C1 1.0(3)
O1 C1 C2 C3 178.1(3)
N1 C1 C2 C3 -1.4(3)
C3 C8 C7 C6 0.0(4)
N1 C8 C7 C6 -178.6(3)
C4 C5 C6 C7 -0.7(5)
I1 C5 C6 C7 177.2(2)
C8 C7 C6 C5 0.0(5)

_cod_database_fobs_code 2240784
